data_7206686
loop_
_publ_author_name
'Deng, Zhao-Peng'
'Qi, Hui-Ling'
'Huo, Li-Hua'
'Zhao, Hui'
'Gao, Shan'

_publ_section_title
;
 Inorganic anion induced supramolecular architectures and luminescent
 properties of flexible bis(pyridyl) based ionic salts
;
_journal_issue 22
_journal_name_full CrystEngComm
_journal_page_first 6632
_journal_paper_doi 10.1039/c1ce05628j
_journal_volume 13
_journal_year 2011
_chemical_formula_moiety 'C18 H20 N4, 2(Cl O4)'
_chemical_formula_sum 'C18 H20 Cl2 N4 O8'
_chemical_formula_weight 491.28
_chemical_name_systematic
;
?
;
_space_group_IT_number 14
_symmetry_cell_setting monoclinic
_symmetry_space_group_name_Hall '-P 2ybc'
_symmetry_space_group_name_H-M 'P 1 21/c 1'
_atom_sites_solution_hydrogens geom
_atom_sites_solution_primary direct
_atom_sites_solution_secondary difmap
_audit_creation_method SHELXL-97
_cell_angle_alpha 90.00
_cell_angle_beta 94.02(3)
_cell_angle_gamma 90.00
_cell_formula_units_Z 4
_cell_length_a 5.0052(10)
_cell_length_b 20.411(4)
_cell_length_c 20.976(4)
_cell_measurement_reflns_used 3499
_cell_measurement_temperature 295(2)
_cell_measurement_theta_max 25.00
_cell_measurement_theta_min 3.11
_cell_volume 2137.7(7)
_computing_cell_refinement RAPID-AUTO
_computing_data_collection 'RAPID-AUTO (Rigaku Corporation, 1998)'
_computing_data_reduction 'CrystalStructure (Rigaku/MSC and Rigaku Corporation, 2002)'
_computing_molecular_graphics SHELXL-97
_computing_publication_material SHELXL-97
_computing_structure_refinement 'SHELXL-97 (Sheldrick, 1997)'
_computing_structure_solution 'SHELXS-97 (Sheldrick, 1990)'
_diffrn_ambient_temperature 295(2)
_diffrn_detector_area_resol_mean 10.000
_diffrn_measured_fraction_theta_full 0.982
_diffrn_measured_fraction_theta_max 0.982
_diffrn_measurement_device_type 'Rigaku RAXIS-RAPID'
_diffrn_measurement_method \w
_diffrn_radiation_monochromator graphite
_diffrn_radiation_source 'fine-focus sealed tube'
_diffrn_radiation_type MoK\a
_diffrn_radiation_wavelength 0.71073
_diffrn_reflns_av_R_equivalents 0.0899
_diffrn_reflns_av_sigmaI/netI 0.0661
_diffrn_reflns_limit_h_max 5
_diffrn_reflns_limit_h_min -5
_diffrn_reflns_limit_k_max 24
_diffrn_reflns_limit_k_min -24
_diffrn_reflns_limit_l_max 24
_diffrn_reflns_limit_l_min -24
_diffrn_reflns_number 15486
_diffrn_reflns_theta_full 25.00
_diffrn_reflns_theta_max 25.00
_diffrn_reflns_theta_min 3.09
_diffrn_standards_decay_% 0
_diffrn_standards_interval_count 0
_diffrn_standards_interval_time 0
_diffrn_standards_number 0
_exptl_absorpt_coefficient_mu 0.358
_exptl_absorpt_correction_T_max 0.9318
_exptl_absorpt_correction_T_min 0.9002
_exptl_absorpt_correction_type multi-scan
_exptl_absorpt_process_details 'ABSCOR (Higashi, 1995)'
_exptl_crystal_colour colorless
_exptl_crystal_density_diffrn 1.527
_exptl_crystal_density_method 'not measured'
_exptl_crystal_description prism
_exptl_crystal_F_000 1016
_exptl_crystal_size_max 0.30
_exptl_crystal_size_mid 0.25
_exptl_crystal_size_min 0.20
_refine_diff_density_max 0.442
_refine_diff_density_min -0.396
_refine_diff_density_rms 0.048
_refine_ls_extinction_method none
_refine_ls_goodness_of_fit_ref 1.022
_refine_ls_hydrogen_treatment constr
_refine_ls_matrix_type full
_refine_ls_number_parameters 289
_refine_ls_number_reflns 3556
_refine_ls_number_restraints 0
_refine_ls_restrained_S_all 1.022
_refine_ls_R_factor_all 0.2324
_refine_ls_R_factor_gt 0.0790
_refine_ls_shift/su_max 0.000
_refine_ls_shift/su_mean 0.000
_refine_ls_structure_factor_coef Fsqd
_refine_ls_weighting_details 'calc w=1/[\s^2^(Fo^2^)+(0.0420P)^2^+0.0000P] where P=(Fo^2^+2Fc^2^)/3'
_refine_ls_weighting_scheme calc
_refine_ls_wR_factor_gt 0.1207
_refine_ls_wR_factor_ref 0.1589
_reflns_number_gt 2529
_reflns_number_total 3556
_reflns_threshold_expression >2sigma(I)
_cod_data_source_file c1ce05628j.txt
_cod_data_source_block complex8
_cod_original_sg_symbol_H-M 'P 21/c'
_cod_database_code 7206686

loop_
_symmetry_equiv_pos_as_xyz
'x, y, z'
'-x, y+1/2, -z+1/2'
'-x, -y, -z'
'x, -y-1/2, z-1/2'

loop_
_atom_site_label
_atom_site_type_symbol
_atom_site_fract_x
_atom_site_fract_y
_atom_site_fract_z
_atom_site_U_iso_or_equiv
_atom_site_adp_type
_atom_site_occupancy
_atom_site_symmetry_multiplicity
_atom_site_calc_flag
_atom_site_refinement_flags
Cl1 Cl 1.1351(4) 0.52748(10) 0.37138(9) 0.0876(6) Uani 1 1 d .
Cl2 Cl 1.2222(4) 0.63136(8) 0.00708(9) 0.0784(6) Uani 1 1 d .
O1 O 1.0551(10) 0.5908(2) 0.3521(2) 0.1326(19) Uani 1 1 d .
O2 O 1.4182(10) 0.5224(2) 0.3755(2) 0.1212(17) Uani 1 1 d .
O3 O 1.0295(9) 0.4804(2) 0.3252(2) 0.1071(16) Uani 1 1 d .
O4 O 1.0354(9) 0.5117(2) 0.4323(2) 0.1117(16) Uani 1 1 d .
O5 O 1.1078(9) 0.6733(2) -0.0404(2) 0.1090(16) Uani 1 1 d .
O6 O 1.1812(9) 0.65750(18) 0.0676(2) 0.1051(15) Uani 1 1 d .
O7 O 1.0978(8) 0.56800(18) 0.0027(2) 0.1025(15) Uani 1 1 d .
O8 O 1.4995(8) 0.62401(19) -0.0016(2) 0.1030(15) Uani 1 1 d .
N1 N 0.7683(16) 0.5596(6) 0.1205(8) 0.167(7) Uani 1 1 d .
H1N H 0.8757 0.5759 0.0944 0.201 Uiso 1 1 calc R
N2 N 0.2557(18) 0.4349(4) 0.1358(3) 0.157(3) Uani 1 1 d .
H2N H 0.1951 0.4281 0.0970 0.189 Uiso 1 1 calc R
N3 N 0.7664(11) 0.3632(3) 0.3891(3) 0.0976(19) Uani 1 1 d .
H3N H 0.8298 0.4023 0.3870 0.117 Uiso 1 1 calc R
N4 N 0.2939(12) 0.2800(3) 0.4865(3) 0.121(2) Uani 1 1 d .
H4N H 0.2244 0.2419 0.4910 0.145 Uiso 1 1 calc R
C1 C 0.621(3) 0.5129(9) 0.1017(5) 0.168(9) Uani 1 1 d .
H1 H 0.6206 0.4978 0.0599 0.201 Uiso 1 1 calc R
C2 C 0.457(4) 0.4839(5) 0.1446(9) 0.140(9) Uani 1 1 d .
C3 C 0.4536(15) 0.5068(6) 0.1986(7) 0.119(4) Uani 1 1 d .
H3 H 0.3426 0.4882 0.2274 0.143 Uiso 1 1 calc R
C4 C 0.606(3) 0.5578(8) 0.2168(5) 0.169(7) Uani 1 1 d .
H4 H 0.5985 0.5745 0.2579 0.202 Uiso 1 1 calc R
C5 C 0.767(4) 0.5849(6) 0.1775(9) 0.203(9) Uani 1 1 d .
H5 H 0.8756 0.6203 0.1899 0.243 Uiso 1 1 calc R
C6 C 0.1371(12) 0.3941(3) 0.1848(3) 0.091(2) Uani 1 1 d .
H6A H -0.0239 0.3731 0.1663 0.109 Uiso 1 1 calc R
H6B H 0.0874 0.4218 0.2197 0.109 Uiso 1 1 calc R
C7 C 0.3298(14) 0.3432(3) 0.2100(4) 0.0761(19) Uani 1 1 d .
C8 C 0.4913(14) 0.3525(3) 0.2650(4) 0.0785(19) Uani 1 1 d .
H8 H 0.4781 0.3914 0.2876 0.094 Uiso 1 1 calc R
C9 C 0.6684(16) 0.3066(4) 0.2871(4) 0.087(2) Uani 1 1 d .
C10 C 0.6992(17) 0.2511(4) 0.2524(4) 0.114(3) Uani 1 1 d .
H10 H 0.8268 0.2204 0.2669 0.137 Uiso 1 1 calc R
C11 C 0.547(2) 0.2394(4) 0.1967(5) 0.158(4) Uani 1 1 d .
H11 H 0.5637 0.2003 0.1746 0.190 Uiso 1 1 calc R
C12 C 0.3667(16) 0.2869(4) 0.1742(3) 0.111(2) Uani 1 1 d .
H12 H 0.2702 0.2812 0.1350 0.133 Uiso 1 1 calc R
C13 C 0.8564(13) 0.3169(4) 0.3458(4) 0.103(3) Uani 1 1 d .
H13A H 0.8828 0.2754 0.3677 0.124 Uiso 1 1 calc R
H13B H 1.0288 0.3310 0.3323 0.124 Uiso 1 1 calc R
C14 C 0.4743(12) 0.2906(3) 0.4399(3) 0.082(2) Uani 1 1 d .
H14 H 0.5184 0.2568 0.4129 0.099 Uiso 1 1 calc R
C15 C 0.5865(13) 0.3518(3) 0.4345(4) 0.0767(19) Uani 1 1 d .
C16 C 0.5114(16) 0.3980(3) 0.4766(4) 0.105(3) Uani 1 1 d .
H16 H 0.5848 0.4397 0.4745 0.126 Uiso 1 1 calc R
C17 C 0.3418(16) 0.3866(3) 0.5197(3) 0.081(2) Uani 1 1 d .
H17 H 0.3018 0.4202 0.5474 0.098 Uiso 1 1 calc R
C18 C 0.2279(14) 0.3307(5) 0.5252(3) 0.100(2) Uani 1 1 d .
H18 H 0.1019 0.3247 0.5553 0.119 Uiso 1 1 calc R

loop_
_atom_site_aniso_label
_atom_site_aniso_U_11
_atom_site_aniso_U_22
_atom_site_aniso_U_33
_atom_site_aniso_U_23
_atom_site_aniso_U_13
_atom_site_aniso_U_12
Cl1 0.0926(15) 0.0959(14) 0.0758(15) -0.0072(11) 0.0174(12) -0.0156(12)
Cl2 0.0733(13) 0.0694(11) 0.0920(16) -0.0033(11) 0.0031(11) -0.0008(10)
O1 0.176(5) 0.088(3) 0.134(5) 0.012(3) 0.011(4) -0.012(4)
O2 0.096(4) 0.152(4) 0.120(4) -0.011(3) 0.035(3) -0.011(3)
O3 0.126(4) 0.113(3) 0.086(4) -0.028(3) 0.031(3) -0.033(3)
O4 0.130(4) 0.139(4) 0.068(3) -0.004(3) 0.021(3) -0.011(3)
O5 0.107(4) 0.123(4) 0.095(4) 0.025(3) -0.006(3) 0.023(3)
O6 0.154(4) 0.091(3) 0.071(3) -0.017(3) 0.014(3) -0.016(3)
O7 0.094(3) 0.074(3) 0.142(4) -0.033(3) 0.026(3) -0.014(3)
O8 0.070(3) 0.109(3) 0.129(4) 0.011(3) 0.003(3) 0.000(3)
N1 0.074(5) 0.193(12) 0.237(15) 0.133(11) 0.034(7) -0.012(5)
N2 0.205(9) 0.178(7) 0.083(6) -0.021(6) -0.031(6) 0.099(7)
N3 0.091(4) 0.115(5) 0.086(5) 0.027(4) -0.002(4) -0.038(4)
N4 0.102(5) 0.106(5) 0.152(6) 0.019(5) -0.010(5) -0.005(4)
C1 0.241(17) 0.205(15) 0.067(7) 0.050(9) 0.080(11) 0.157(14)
C2 0.180(19) 0.081(10) 0.142(17) -0.025(12) -0.117(16) 0.015(11)
C3 0.067(5) 0.097(7) 0.194(14) 0.044(7) 0.012(7) -0.023(5)
C4 0.268(17) 0.170(12) 0.073(8) 0.031(8) 0.051(10) 0.059(12)
C5 0.28(2) 0.143(9) 0.165(15) 0.001(11) -0.138(15) -0.023(11)
C6 0.076(5) 0.135(6) 0.059(5) 0.023(4) -0.006(4) 0.027(5)
C7 0.072(5) 0.071(4) 0.085(6) -0.004(4) 0.006(4) -0.004(4)
C8 0.069(5) 0.091(5) 0.076(6) 0.001(4) 0.008(4) -0.002(4)
C9 0.096(6) 0.106(6) 0.060(6) 0.012(5) 0.009(5) 0.010(5)
C10 0.154(8) 0.093(6) 0.095(7) 0.019(5) 0.004(6) 0.036(6)
C11 0.250(12) 0.099(6) 0.119(9) -0.031(6) -0.030(8) 0.073(7)
C12 0.132(7) 0.102(6) 0.094(6) -0.017(5) -0.021(5) 0.009(5)
C13 0.091(6) 0.138(6) 0.086(6) 0.026(5) 0.040(5) 0.026(5)
C14 0.070(4) 0.082(5) 0.097(6) 0.005(4) 0.026(4) -0.003(4)
C15 0.074(5) 0.066(4) 0.084(6) 0.016(4) -0.034(4) -0.015(4)
C16 0.143(7) 0.071(5) 0.097(6) 0.003(5) -0.023(6) -0.042(5)
C17 0.132(6) 0.053(4) 0.061(5) -0.004(3) 0.018(5) -0.005(4)
C18 0.099(6) 0.121(7) 0.082(6) -0.010(5) 0.025(5) 0.017(6)

loop_
_atom_type_symbol
_atom_type_description
_atom_type_scat_dispersion_real
_atom_type_scat_dispersion_imag
_atom_type_scat_source
C C 0.0033 0.0016 'International Tables Vol C Tables 4.2.6.8 and 6.1.1.4'
H H 0.0000 0.0000 'International Tables Vol C Tables 4.2.6.8 and 6.1.1.4'
N N 0.0061 0.0033 'International Tables Vol C Tables 4.2.6.8 and 6.1.1.4'
O O 0.0106 0.0060 'International Tables Vol C Tables 4.2.6.8 and 6.1.1.4'
Cl Cl 0.1484 0.1585 'International Tables Vol C Tables 4.2.6.8 and 6.1.1.4'

loop_
_geom_angle_atom_site_label_1
_geom_angle_atom_site_label_2
_geom_angle_atom_site_label_3
_geom_angle
O1 Cl1 O2 110.4(3)
O1 Cl1 O3 109.7(3)
O2 Cl1 O3 108.1(3)
O1 Cl1 O4 110.6(3)
O2 Cl1 O4 109.7(3)
O3 Cl1 O4 108.3(3)
O5 Cl2 O6 109.4(3)
O5 Cl2 O8 109.1(3)
O6 Cl2 O8 111.2(3)
O5 Cl2 O7 110.5(3)
O6 Cl2 O7 108.1(3)
O8 Cl2 O7 108.7(3)
C1 N1 C5 123.4(13)
C1 N1 H1N 118.3
C5 N1 H1N 118.3
C2 N2 C6 128.4(11)
C2 N2 H2N 115.8
C6 N2 H2N 115.8
C15 N3 C13 126.1(6)
C15 N3 H3N 117.0
C13 N3 H3N 117.0
C18 N4 C14 119.6(6)
C18 N4 H4N 120.2
C14 N4 H4N 120.2
N1 C1 C2 118.8(12)
N1 C1 H1 120.6
C2 C1 H1 120.6
C3 C2 C1 118.8(12)
C3 C2 N2 109(2)
C1 C2 N2 131.3(18)
C2 C3 C4 121.2(12)
C2 C3 H3 119.4
C4 C3 H3 119.4
C5 C4 C3 121.0(13)
C5 C4 H4 119.5
C3 C4 H4 119.5
N1 C5 C4 116.7(14)
N1 C5 H5 121.6
C4 C5 H5 121.6
N2 C6 C7 111.0(5)
N2 C6 H6A 109.4
C7 C6 H6A 109.4
N2 C6 H6B 109.4
C7 C6 H6B 109.4
H6A C6 H6B 108.0
C8 C7 C12 118.3(7)
C8 C7 C6 122.0(7)
C12 C7 C6 119.5(8)
C9 C8 C7 121.8(7)
C9 C8 H8 119.1
C7 C8 H8 119.1
C8 C9 C10 119.4(8)
C8 C9 C13 122.7(8)
C10 C9 C13 117.6(8)
C9 C10 C11 121.6(8)
C9 C10 H10 119.2
C11 C10 H10 119.2
C10 C11 C12 118.6(8)
C10 C11 H11 120.7
C12 C11 H11 120.7
C11 C12 C7 120.1(8)
C11 C12 H12 119.9
C7 C12 H12 119.9
N3 C13 C9 114.3(6)
N3 C13 H13A 108.7
C9 C13 H13A 108.7
N3 C13 H13B 108.7
C9 C13 H13B 108.7
H13A C13 H13B 107.6
C15 C14 N4 119.1(7)
C15 C14 H14 120.5
N4 C14 H14 120.5
C16 C15 N3 123.8(7)
C16 C15 C14 116.1(7)
N3 C15 C14 120.1(7)
C17 C16 C15 123.3(7)
C17 C16 H16 118.3
C15 C16 H16 118.3
C18 C17 C16 122.4(7)
C18 C17 H17 118.8
C16 C17 H17 118.8
C17 C18 N4 119.3(6)
C17 C18 H18 120.3
N4 C18 H18 120.3

loop_
_geom_bond_atom_site_label_1
_geom_bond_atom_site_label_2
_geom_bond_distance
Cl1 O1 1.404(5)
Cl1 O2 1.417(5)
Cl1 O3 1.439(4)
Cl1 O4 1.441(4)
Cl2 O5 1.404(4)
Cl2 O6 1.406(4)
Cl2 O8 1.421(4)
Cl2 O7 1.436(4)
N1 C1 1.254(16)
N1 C5 1.303(13)
N1 H1N 0.8600
N2 C2 1.421(15)
N2 C6 1.479(8)
N2 H2N 0.8600
N3 C15 1.375(7)
N3 C13 1.407(7)
N3 H3N 0.8600
N4 C18 1.370(7)
N4 C14 1.393(7)
N4 H4N 0.8600
C1 C2 1.391(18)
C1 H1 0.9300
C2 C3 1.228(13)
C3 C4 1.330(13)
C3 H3 0.9300
C4 C5 1.315(17)
C4 H4 0.9300
C5 H5 0.9300
C6 C7 1.489(8)
C6 H6A 0.9700
C6 H6B 0.9700
C7 C8 1.374(8)
C7 C12 1.393(8)
C8 C9 1.349(8)
C8 H8 0.9300
C9 C10 1.360(8)
C9 C13 1.511(9)
C10 C11 1.371(9)
C10 H10 0.9300
C11 C12 1.384(9)
C11 H11 0.9300
C12 H12 0.9300
C13 H13A 0.9700
C13 H13B 0.9700
C14 C15 1.379(7)
C14 H14 0.9300
C15 C16 1.362(8)
C16 C17 1.303(8)
C16 H16 0.9300
C17 C18 1.285(8)
C17 H17 0.9300
C18 H18 0.9300

loop_
_geom_hbond_atom_site_label_D
_geom_hbond_atom_site_label_H
_geom_hbond_atom_site_label_A
_geom_hbond_distance_DH
_geom_hbond_distance_HA
_geom_hbond_distance_DA
_geom_hbond_angle_DHA
_geom_hbond_site_symmetry_A
N1 H1N O7 0.86 2.29 3.071(13) 150.2 .
N1 H1N O6 0.86 2.36 3.133(9) 150.4 .
N2 H2N O7 0.86 2.47 3.294(8) 161.0 3_665
N3 H3N O3 0.86 2.33 3.082(6) 147.0 .
N4 H4N O5 0.86 2.46 3.222(7) 148.4 2_645

loop_
_geom_torsion_atom_site_label_1
_geom_torsion_atom_site_label_2
_geom_torsion_atom_site_label_3
_geom_torsion_atom_site_label_4
_geom_torsion
C5 N1 C1 C2 -3(2)
N1 C1 C2 C3 3.0(18)
N1 C1 C2 N2 173.9(12)
C6 N2 C2 C3 -25.7(14)
C6 N2 C2 C1 162.7(10)
C1 C2 C3 C4 -0.9(18)
N2 C2 C3 C4 -173.7(8)
C2 C3 C4 C5 -0.7(19)
C1 N1 C5 C4 2(2)
C3 C4 C5 N1 0(2)
C2 N2 C6 C7 -73.2(12)
N2 C6 C7 C8 95.4(8)
N2 C6 C7 C12 -78.6(8)
C12 C7 C8 C9 -4.9(10)
C6 C7 C8 C9 -178.9(6)
C7 C8 C9 C10 3.6(10)
C7 C8 C9 C13 177.3(6)
C8 C9 C10 C11 -2.7(12)
C13 C9 C10 C11 -176.6(8)
C9 C10 C11 C12 3.1(14)
C10 C11 C12 C7 -4.4(13)
C8 C7 C12 C11 5.3(11)
C6 C7 C12 C11 179.5(7)
C15 N3 C13 C9 82.0(8)
C8 C9 C13 N3 24.5(9)
C10 C9 C13 N3 -161.7(6)
C18 N4 C14 C15 1.1(9)
C13 N3 C15 C16 178.1(7)
C13 N3 C15 C14 -0.8(10)
N4 C14 C15 C16 0.6(9)
N4 C14 C15 N3 179.5(5)
N3 C15 C16 C17 -179.6(6)
C14 C15 C16 C17 -0.7(11)
C15 C16 C17 C18 -1.1(13)
C16 C17 C18 N4 2.8(12)
C14 N4 C18 C17 -2.8(10)
